data_4001318
loop_
_publ_author_name
'Yang, Sihai'
'Li, Guobao'
'You, Liping'
'Tao, Julian'
'Loong, Chun-K.'
'Tian, Shujian'
'Liao, Fuhui'
'Lin, Jianhua'

_publ_section_title
;
 Na3[Ti2P2O10F]:&#x00A0; A New Oxyfluorinated Titanium Phosphate with an
 Ionic Conductive Property
;
_journal_issue 4
_journal_name_full 'Chemistry of Materials'
_journal_page_first 942
_journal_paper_doi 10.1021/cm062513w
_journal_volume 19
_journal_year 2007
_chemical_formula_sum 'F Na3 O10.37 P2 Ti2'
_chemical_formula_weight 411.61
_chemical_name_systematic ' ?'
_space_group_IT_number 139
_symmetry_cell_setting tetragonal
_symmetry_space_group_name_Hall '-I 4 2'
_symmetry_space_group_name_H-M 'I 4/m m m'
_cell_angle_alpha 90.0
_cell_angle_beta 90.0
_cell_angle_gamma 90.0
_cell_formula_units_Z 2
_cell_length_a 6.42072(12)
_cell_length_b 6.42072
_cell_length_c 10.67623(21)
_cell_volume 440.134(12)
_pd_block_id 2006-12-15T10:30|TIB6_phase1|i4mmm||
_pd_phase_name i4mmm
_cod_data_source_file cm062513wsi20061215_030207.cif
_cod_data_source_block TIB6_phase_1
_cod_depositor_comments
;
The following automatic conversions were performed:

'_geom_bond_publ_flag' value 'N' changed to 'n' according to
/home/saulius/struct/CIF-dictionaries/cif_core.dic dictionary named
'cif_core.dic' version 2.4.1 from 2010-06-29 (59
times).

'_geom_angle_publ_flag' value 'N' changed to 'n' according
to /home/saulius/struct/CIF-dictionaries/cif_core.dic dictionary
named 'cif_core.dic' version 2.4.1 from 2010-06-29 (160 times).

Automatic conversion script
Id: cif_fix_values 1715 2011-07-08 13:25:40Z adriana 
;
_cod_original_cell_volume 440.134(25)
_cod_original_formula_sum 'F Na3.00 O10.37 P2 Ti2'
_cod_database_code 4001318

loop_
_symmetry_equiv_pos_site_id
_symmetry_equiv_pos_as_xyz
1 +x,+y,+z
2 -y,+x,+z
3 -x,-y,+z
4 +y,-x,+z
5 -x,+y,+z
6 -y,-x,+z
7 +x,-y,+z
8 +y,+x,+z
-1 -x,-y,-z
-2 +y,-x,-z
-3 +x,+y,-z
-4 -y,+x,-z
-5 +x,-y,-z
-6 +y,+x,-z
-7 -x,+y,-z
-8 -y,-x,-z
101 +x+1/2,+y+1/2,+z+1/2
102 -y+1/2,+x+1/2,+z+1/2
103 -x+1/2,-y+1/2,+z+1/2
104 +y+1/2,-x+1/2,+z+1/2
105 -x+1/2,+y+1/2,+z+1/2
106 -y+1/2,-x+1/2,+z+1/2
107 +x+1/2,-y+1/2,+z+1/2
108 +y+1/2,+x+1/2,+z+1/2
-101 -x+1/2,-y+1/2,-z+1/2
-102 +y+1/2,-x+1/2,-z+1/2
-103 +x+1/2,+y+1/2,-z+1/2
-104 -y+1/2,+x+1/2,-z+1/2
-105 +x+1/2,-y+1/2,-z+1/2
-106 +y+1/2,+x+1/2,-z+1/2
-107 -x+1/2,+y+1/2,-z+1/2
-108 -y+1/2,-x+1/2,-z+1/2

loop_
_atom_site_type_symbol
_atom_site_label
_atom_site_fract_x
_atom_site_fract_y
_atom_site_fract_z
_atom_site_occupancy
_atom_site_thermal_displace_type
_atom_site_U_iso_or_equiv
_atom_site_symmetry_multiplicity
Ti TI1 0.0 0.0 0.79929 1.0 Uiso 0.02366 4
P P2 0.0 0.5 0.75 1.0 Uiso 0.00802 4
F F3 0.0 0.0 0.0 1.0 Uiso 0.0321 2
O O4 0.0 0.0 0.6484 1.0 Uiso 0.01901 4
O O5 0.0 0.3137 0.83811 1.0 Uiso 0.00962 16
Na NA6 0.27819 0.27819 0.0 0.75 Uiso 0.05234 8
O O7 0.27819 0.27819 0.0 0.09219 Uiso 0.05234 8

loop_
_atom_type_symbol
_atom_type_number_in_cell
Ti 4.0
P_ 4.0
F_ 2.0
O_ 20.737
Na 6.0

loop_
_geom_angle_atom_site_label_1
_geom_angle_atom_site_label_2
_geom_angle_atom_site_label_3
_geom_angle
_geom_angle_site_symmetry_1
_geom_angle_site_symmetry_3
_geom_angle_publ_flag
F3 TI1 O4 180.0 1_556 1_555 n
F3 TI1 O5 78.37310(30) 1_556 1_555 n
F3 TI1 O5 78.37310(30) 1_556 2_555 n
F3 TI1 O5 78.37310(30) 1_556 3_555 n
F3 TI1 O5 78.37310(30) 1_556 4_555 n
F3 TI1 NA6 49.6916(8) 1_556 1_556 n
F3 TI1 NA6 49.6916(8) 1_556 2_556 n
F3 TI1 NA6 49.6916(8) 1_556 3_556 n
F3 TI1 NA6 49.6916(8) 1_556 4_556 n
O4 TI1 O5 101.62690(30) 1_555 1_555 n
O4 TI1 O5 101.62690(30) 1_555 2_555 n
O4 TI1 O5 101.62690(30) 1_555 3_555 n
O4 TI1 O5 101.62690(30) 1_555 4_555 n
O4 TI1 NA6 130.3084(8) 1_555 1_556 n
O4 TI1 NA6 130.3084(8) 1_555 2_556 n
O4 TI1 NA6 130.3084(8) 1_555 3_556 n
O4 TI1 NA6 130.3084(8) 1_555 4_556 n
O5 TI1 O5 87.67220(10) 1_555 2_555 n
O5 TI1 O5 156.7463(6) 1_555 3_555 n
O5 TI1 O5 87.67220(10) 1_555 4_555 n
O5 TI1 NA6 48.81200(10) 1_555 1_556 n
O5 TI1 NA6 48.81200(10) 1_555 2_556 n
O5 TI1 NA6 113.4396(8) 1_555 3_556 n
O5 TI1 NA6 113.4396(8) 1_555 4_556 n
O5 TI1 O5 87.67220(10) 2_555 3_555 n
O5 TI1 O5 156.7463(6) 2_555 4_555 n
O5 TI1 NA6 113.4396(8) 2_555 1_556 n
O5 TI1 NA6 48.81200(10) 2_555 2_556 n
O5 TI1 NA6 48.81200(10) 2_555 3_556 n
O5 TI1 NA6 113.4396(8) 2_555 4_556 n
O5 TI1 O5 87.67220(10) 3_555 4_555 n
O5 TI1 NA6 113.4396(8) 3_555 1_556 n
O5 TI1 NA6 113.4396(8) 3_555 2_556 n
O5 TI1 NA6 48.81200(10) 3_555 3_556 n
O5 TI1 NA6 48.81200(10) 3_555 4_556 n
O5 TI1 NA6 48.81200(10) 4_555 1_556 n
O5 TI1 NA6 113.4396(8) 4_555 2_556 n
O5 TI1 NA6 113.4396(8) 4_555 3_556 n
O5 TI1 NA6 48.81200(10) 4_555 4_556 n
NA6 TI1 NA6 65.2612(8) 1_556 2_556 n
NA6 TI1 NA6 99.3832(16) 1_556 3_556 n
NA6 TI1 NA6 65.2612(8) 1_556 4_556 n
NA6 TI1 NA6 65.2612(8) 2_556 3_556 n
NA6 TI1 NA6 99.3832(16) 2_556 4_556 n
NA6 TI1 NA6 65.2612(8) 3_556 4_556 n
O5 P2 O5 103.6400(15) 1_555 3_565 n
O5 P2 O5 112.4632(8) 1_555 -102_345 n
O5 P2 O5 112.4632(8) 1_555 -104_445 n
O5 P2 O5 112.4632(8) 3_565 -102_345 n
O5 P2 O5 112.4632(8) 3_565 -104_445 n
O5 P2 O5 103.6400(15) -102_345 -104_445 n
TI1 F3 TI1 180.0 1_554 -1_556 n
TI1 F3 NA6 90.0 1_554 1_555 n
TI1 F3 NA6 90.0 1_554 2_555 n
TI1 F3 NA6 90.0 1_554 3_555 n
TI1 F3 NA6 90.0 1_554 4_555 n
TI1 F3 NA6 90.0 -1_556 1_555 n
TI1 F3 NA6 90.0 -1_556 2_555 n
TI1 F3 NA6 90.0 -1_556 3_555 n
TI1 F3 NA6 90.0 -1_556 4_555 n
NA6 F3 NA6 90.0 1_555 2_555 n
NA6 F3 NA6 180.0 1_555 3_555 n
NA6 F3 NA6 90.0 1_555 4_555 n
NA6 F3 NA6 90.0 2_555 3_555 n
NA6 F3 NA6 180.0 2_555 4_555 n
NA6 F3 NA6 90.0 3_555 4_555 n
TI1 O4 NA6 128.1889(8) 1_555 101_445 n
TI1 O4 NA6 128.1889(8) 1_555 102_545 n
TI1 O4 NA6 128.1889(8) 1_555 103_555 n
TI1 O4 NA6 128.1889(8) 1_555 104_455 n
NA6 O4 NA6 67.5274(8) 101_445 102_545 n
NA6 O4 NA6 103.6221(15) 101_445 103_555 n
NA6 O4 NA6 67.5274(8) 101_445 104_455 n
NA6 O4 NA6 67.5274(8) 102_545 103_555 n
NA6 O4 NA6 103.6221(15) 102_545 104_455 n
NA6 O4 NA6 67.5274(8) 103_555 104_455 n
TI1 O5 P2 130.1931(11) 1_555 1_555 n
TI1 O5 NA6 92.8711(4) 1_555 1_556 n
TI1 O5 NA6 92.8710(4) 1_555 2_556 n
P2 O5 NA6 119.9905(8) 1_555 1_556 n
P2 O5 NA6 119.9905(8) 1_555 2_556 n
NA6 O5 NA6 91.3885(16) 1_556 2_556 n
TI1 NA6 TI1 80.6168(16) 1_554 -1_556 n
TI1 NA6 F3 40.3084(8) 1_554 1_555 n
TI1 NA6 O4 177.8806 1_554 101_554 n
TI1 NA6 O4 101.5027(16) 1_554 -101_444 n
TI1 NA6 O5 38.3169(5) 1_554 1_554 n
TI1 NA6 O5 38.3169(5) 1_554 4_554 n
TI1 NA6 O5 96.3932(13) 1_554 -2_556 n
TI1 NA6 O5 96.3932(13) 1_554 -3_556 n
TI1 NA6 NA6 57.3694(4) 1_554 2_555 n
TI1 NA6 NA6 122.6306(4) 1_554 2_655 n
TI1 NA6 NA6 57.3694(4) 1_554 4_555 n
TI1 NA6 NA6 122.6306(4) 1_554 4_565 n
TI1 NA6 F3 40.3084(8) -1_556 1_555 n
TI1 NA6 O4 101.5027(16) -1_556 101_554 n
TI1 NA6 O4 177.8805 -1_556 -101_444 n
TI1 NA6 O5 96.3932(13) -1_556 1_554 n
TI1 NA6 O5 96.3932(13) -1_556 4_554 n
TI1 NA6 O5 38.3169(5) -1_556 -2_556 n
TI1 NA6 O5 38.3169(5) -1_556 -3_556 n
TI1 NA6 NA6 57.3694(4) -1_556 2_555 n
TI1 NA6 NA6 122.6306(4) -1_556 2_655 n
TI1 NA6 NA6 57.3694(4) -1_556 4_555 n
TI1 NA6 NA6 122.6306(4) -1_556 4_565 n
F3 NA6 O4 141.8111(8) 1_555 101_554 n
F3 NA6 O4 141.8111(8) 1_555 -101_444 n
F3 NA6 O5 63.8049(4) 1_555 1_554 n
F3 NA6 O5 63.8049(4) 1_555 4_554 n
F3 NA6 O5 63.8049(4) 1_555 -2_556 n
F3 NA6 O5 63.8049(4) 1_555 -3_556 n
F3 NA6 NA6 45.0 1_555 2_555 n
F3 NA6 NA6 135.0 1_555 2_655 n
F3 NA6 NA6 45.0 1_555 4_555 n
F3 NA6 NA6 135.0 1_555 4_565 n
O4 NA6 O4 76.3779(15) 101_554 -101_444 n
O4 NA6 O5 140.8130(5) 101_554 1_554 n
O4 NA6 O5 140.8130(5) 101_554 4_554 n
O4 NA6 O5 85.3434(13) 101_554 -2_556 n
O4 NA6 O5 85.3434(13) 101_554 -3_556 n
O4 NA6 NA6 123.7637(4) 101_554 2_555 n
O4 NA6 NA6 56.2363(4) 101_554 2_655 n
O4 NA6 NA6 123.7637(4) 101_554 4_555 n
O4 NA6 NA6 56.2363(4) 101_554 4_565 n
O4 NA6 O5 85.3434(13) -101_444 1_554 n
O4 NA6 O5 85.3434(13) -101_444 4_554 n
O4 NA6 O5 140.8130(5) -101_444 -2_556 n
O4 NA6 O5 140.8130(5) -101_444 -3_556 n
O4 NA6 NA6 123.7637(4) -101_444 2_555 n
O4 NA6 NA6 56.2363(4) -101_444 2_655 n
O4 NA6 NA6 123.7637(4) -101_444 4_555 n
O4 NA6 NA6 56.2363(4) -101_444 4_565 n
O5 NA6 O5 69.5862(11) 1_554 4_554 n
O5 NA6 O5 127.6099(7) 1_554 -2_556 n
O5 NA6 O5 87.6548(16) 1_554 -3_556 n
O5 NA6 NA6 44.3058(8) 1_554 2_555 n
O5 NA6 NA6 135.6942(8) 1_554 2_655 n
O5 NA6 NA6 95.24120(10) 1_554 4_555 n
O5 NA6 NA6 84.75880(10) 1_554 4_565 n
O5 NA6 O5 87.6548(16) 4_554 -2_556 n
O5 NA6 O5 127.6099(7) 4_554 -3_556 n
O5 NA6 NA6 95.24120(10) 4_554 2_555 n
O5 NA6 NA6 84.75880(10) 4_554 2_655 n
O5 NA6 NA6 44.3058(8) 4_554 4_555 n
O5 NA6 NA6 135.6942(8) 4_554 4_565 n
O5 NA6 O5 69.5862(11) -2_556 -3_556 n
O5 NA6 NA6 95.24120(10) -2_556 2_555 n
O5 NA6 NA6 84.75880(10) -2_556 2_655 n
O5 NA6 NA6 44.3058(8) -2_556 4_555 n
O5 NA6 NA6 135.6942(8) -2_556 4_565 n
O5 NA6 NA6 44.3058(8) -3_556 2_555 n
O5 NA6 NA6 135.6942(8) -3_556 2_655 n
O5 NA6 NA6 95.24120(10) -3_556 4_555 n
O5 NA6 NA6 84.75880(10) -3_556 4_565 n
NA6 NA6 NA6 180.0 2_555 2_655 n
NA6 NA6 NA6 90.0 2_555 4_555 n
NA6 NA6 NA6 90.0 2_555 4_565 n
NA6 NA6 NA6 90.0 2_655 4_555 n
NA6 NA6 NA6 90.0 2_655 4_565 n
NA6 NA6 NA6 180.0 4_555 4_565 n

loop_
_geom_bond_atom_site_label_1
_geom_bond_atom_site_label_2
_geom_bond_distance
_geom_bond_site_symmetry_2
_geom_bond_publ_flag
TI1 F3 2.14284(4) 1_556 n
TI1 O4 1.610940(30) 1_555 n
TI1 O5 2.05634(4) 1_555 n
TI1 O5 2.05634(4) 2_555 n
TI1 O5 2.05634(4) 3_555 n
TI1 O5 2.05634(4) 4_555 n
TI1 NA6 3.31246(5) 1_556 n
TI1 NA6 3.31246(5) 2_556 n
TI1 NA6 3.31246(5) 3_556 n
TI1 NA6 3.31246(5) 4_556 n
P2 O5 1.521760(20) 1_555 n
P2 O5 1.521760(20) 3_565 n
P2 O5 1.521760(20) -102_345 n
P2 O5 1.521760(20) -104_445 n
P2 NA6 3.51320(5) 1_556 n
P2 NA6 3.51320(5) 2_556 n
P2 NA6 3.51320(5) 3_566 n
P2 NA6 3.51320(5) 4_566 n
P2 NA6 3.51320(5) 101_455 n
P2 NA6 3.51320(5) 102_555 n
P2 NA6 3.51320(5) 103_555 n
P2 NA6 3.51320(5) 104_455 n
F3 TI1 2.14284(4) 1_554 n
F3 TI1 2.14284(4) -1_556 n
F3 NA6 2.52599(5) 1_555 n
F3 NA6 2.52599(5) 2_555 n
F3 NA6 2.52599(5) 3_555 n
F3 NA6 2.52599(5) 4_555 n
O4 TI1 1.610940(30) 1_555 n
O4 NA6 2.56260(4) 101_445 n
O4 NA6 2.56260(4) 102_545 n
O4 NA6 2.56260(4) 103_555 n
O4 NA6 2.56260(4) 104_455 n
O5 TI1 2.05634(4) 1_555 n
O5 P2 1.521760(20) 1_555 n
O5 NA6 2.495940(30) 1_556 n
O5 NA6 2.495940(30) 2_556 n
NA6 TI1 3.31246(5) 1_554 n
NA6 TI1 3.31246(5) -1_556 n
NA6 P2 3.51320(5) 1_554 n
NA6 P2 3.51320(5) 2_654 n
NA6 P2 3.51320(5) -1_566 n
NA6 P2 3.51320(5) -2_556 n
NA6 F3 2.52599(5) 1_555 n
NA6 O4 2.56260(4) 101_554 n
NA6 O4 2.56260(4) -101_444 n
NA6 O5 2.495940(30) 1_554 n
NA6 O5 2.495940(30) 4_554 n
NA6 O5 2.495940(30) -2_556 n
NA6 O5 2.495940(30) -3_556 n
NA6 NA6 3.57230(7) 2_555 n
NA6 NA6 2.84842(5) 2_655 n
NA6 NA6 4.02828(8) 3_665 n
NA6 NA6 3.57230(7) 4_555 n
NA6 NA6 2.84842(5) 4_565 n
NA6 O7 2.84842(5) 2_655 n
NA6 O7 2.84842(5) 4_565 n
O7 NA6 2.84842(5) 2_655 n
O7 NA6 2.84842(5) 4_565 n

loop_
_pd_block_diffractogram_id
2006-12-15T10:30|TIB6_H_01|i4mmm|neutron
2006-12-15T10:30|TIB6_H_02|i4mmm|D8-advance
